data_7054838
loop_
_publ_author_name
'Takahashi, Yusuke'
'Miura, Youhei'
'Yoshioka, Naoki'

_publ_section_title
;
 Synthesis and properties of the
 3-tert-butyl-7-trifluoromethyl-1,4-dihydro-1-phenyl-1,2,4-benzotriazin-4-yl
 radical
;
_journal_issue 6
_journal_name_full 'New J. Chem.'
_journal_page_first 4783
_journal_paper_doi 10.1039/C5NJ00393H
_journal_volume 39
_journal_year 2015
_chemical_formula_moiety 'C18 H17 F3 N3'
_chemical_formula_sum 'C18 H17 F3 N3'
_chemical_formula_weight 332.34
_chemical_name_systematic
;
3-tert-butyl-7-trifluoromethyl-1,4-dihydro-1-phenyl-1,2,4-benzotriazin-4-yl
;
_space_group_crystal_system monoclinic
_space_group_IT_number 9
_space_group_name_Hall 'C -2yc'
_space_group_name_H-M_alt 'C 1 c 1'
_symmetry_space_group_name_Hall 'C -2yc'
_symmetry_space_group_name_H-M 'C 1 c 1'
_atom_sites_solution_hydrogens geom
_audit_update_record
;
2015-03-24 deposited with the CCDC.
2015-04-13 downloaded from the CCDC.
;
_cell_angle_alpha 90
_cell_angle_beta 92.487(11)
_cell_angle_gamma 90
_cell_formula_units_Z 4
_cell_length_a 5.592(2)
_cell_length_b 18.904(7)
_cell_length_c 15.882(5)
_cell_measurement_reflns_used 1622
_cell_measurement_temperature 296.(2)
_cell_measurement_theta_max 22.2728
_cell_measurement_theta_min 2.5082
_cell_volume 1677.3(10)
_computing_cell_refinement 'APEX2 v2013.4-1 (Bruker AXS)'
_computing_data_collection
;
Bruker Instrument Service V3.0.28 (Bruker AXS Inc., 2013)
;
_computing_data_reduction 'SAINT V8.30C (Bruker AXS Inc., 2013)'
_computing_molecular_graphics 'XSHELL V 6.3.1(Bruker AXS Inc., 2004)'
_computing_publication_material
;
Generate Report (Bruker AXS Inc., 2013)
;
_computing_structure_refinement 'SHELXL-2013 (Sheldrick, 2013)'
_computing_structure_solution 'SHELXT (Sheldrick, 2013)'
_diffrn_ambient_temperature 296.(2)
_diffrn_detector_area_resol_mean 10.4167
_diffrn_measured_fraction_theta_full 0.952
_diffrn_measured_fraction_theta_max 0.952
_diffrn_measurement_device_type 'Bruker D8 goniometer'
_diffrn_measurement_method 'phi and omega scans'
_diffrn_radiation_monochromator 'multilayered conforcal mirror'
_diffrn_radiation_type 'Mo K\a'
_diffrn_radiation_wavelength 0.71073
_diffrn_reflns_av_R_equivalents 0.0559
_diffrn_reflns_limit_h_max 7
_diffrn_reflns_limit_h_min -6
_diffrn_reflns_limit_k_max 24
_diffrn_reflns_limit_k_min -19
_diffrn_reflns_limit_l_max 20
_diffrn_reflns_limit_l_min -17
_diffrn_reflns_number 4642
_diffrn_reflns_theta_full 27.35
_diffrn_reflns_theta_max 27.35
_diffrn_reflns_theta_min 2.15
_diffrn_source 'micro focus sealed tube'
_diffrn_source_type 'INCOATEC I\mS'
_exptl_absorpt_coefficient_mu 0.103
_exptl_absorpt_correction_T_max 0.99
_exptl_absorpt_correction_T_min 0.56
_exptl_absorpt_correction_type multi-scan
_exptl_absorpt_process_details 'SADABS V2012/1 (Bruker AXS Inc.)'
_exptl_crystal_colour black-red
_exptl_crystal_density_diffrn 1.316
_exptl_crystal_density_method 'not measured'
_exptl_crystal_description prism
_exptl_crystal_F_000 692
_exptl_crystal_size_max 0.780
_exptl_crystal_size_mid 0.320
_exptl_crystal_size_min 0.120
_refine_diff_density_max 0.348
_refine_diff_density_min -0.264
_refine_ls_abs_structure_details
;
Flack x determined using 614 quotients [(I+)-(I-)]/[(I+)+(I-)]
(Parsons and Flack (2004), Acta Cryst. A60, s61).
;
_refine_ls_abs_structure_Flack 2.0(10)
_refine_ls_extinction_method none
_refine_ls_goodness_of_fit_ref 1.060
_refine_ls_hydrogen_treatment constr
_refine_ls_matrix_type full
_refine_ls_number_parameters 221
_refine_ls_number_reflns 2871
_refine_ls_number_restraints 2
_refine_ls_restrained_S_all 1.059
_refine_ls_R_factor_all 0.1132
_refine_ls_R_factor_gt 0.0662
_refine_ls_shift/su_max 0.000
_refine_ls_shift/su_mean 0.000
_refine_ls_structure_factor_coef Fsqd
_refine_ls_weighting_details
;
w=1/[\s^2^(Fo^2^)+(0.1000P)^2^+0.4543P]
where P=(Fo^2^+2Fc^2^)/3
;
_refine_ls_weighting_scheme calc
_refine_ls_wR_factor_gt 0.1736
_refine_ls_wR_factor_ref 0.2069
_reflns_number_gt 1725
_reflns_number_total 2871
_reflns_threshold_expression 'I > 2\s(I)'
_cod_data_source_file c5nj00393h2.cif
_cod_data_source_block 1Ph3tBu7CF3BT
_cod_depositor_comments 'Adding full bibliography for 7054837--7054838.cif.'
_cod_original_cell_volume 1677.3(11)
_cod_database_code 7054838

loop_
_space_group_symop_operation_xyz
'x, y, z'
'x, -y, z+1/2'
'x+1/2, y+1/2, z'
'x+1/2, -y+1/2, z+1/2'

loop_
_atom_site_type_symbol
_atom_site_label
_atom_site_fract_x
_atom_site_fract_y
_atom_site_fract_z
_atom_site_U_iso_or_equiv
_atom_site_adp_type
_atom_site_calc_flag
_atom_site_refinement_flags_adp
_atom_site_refinement_flags_posn
_atom_site_occupancy
_atom_site_disorder_assembly
_atom_site_disorder_group
N N2 0.4499(9) 0.2707(2) 0.0587(3) 0.0566(12) Uani d . . 1 . .
N N3 0.5458(9) 0.3241(2) 0.1926(3) 0.0607(14) Uani d . . 1 . .
N N1 0.5976(9) 0.2161(2) 0.0803(3) 0.0553(12) Uani d . . 1 . .
C C7 0.7237(10) 0.2119(3) 0.1569(3) 0.0484(13) Uani d . . 1 . .
C C1 0.4346(10) 0.3215(3) 0.1169(3) 0.0505(14) Uani d . . 1 . .
C C2 0.6923(11) 0.2681(3) 0.2129(3) 0.0542(15) Uani d . . 1 . .
C C6 0.8813(10) 0.1555(3) 0.1770(3) 0.0520(15) Uani d . . 1 . .
H H6 0.9028 0.1188 0.139 0.062 Uiso calc U R 1 . .
C C5 1.0017(11) 0.1563(3) 0.2540(4) 0.0572(15) Uani d . . 1 . .
C C18 1.1628(13) 0.0973(4) 0.2771(4) 0.0664(18) Uani d . . 1 . .
C C3 0.8173(13) 0.2659(4) 0.2906(4) 0.075(2) Uani d . . 1 . .
H H3 0.7969 0.3021 0.3293 0.09 Uiso calc U R 1 . .
C C14 0.2864(11) 0.3850(3) 0.0891(4) 0.0553(14) Uani d . . 1 . .
C C8 0.6083(10) 0.1615(3) 0.0164(3) 0.0461(14) Uani d . . 1 . .
C C4 0.9709(13) 0.2108(3) 0.3112(4) 0.0734(19) Uani d . . 1 . .
H H4 1.0537 0.2102 0.3633 0.088 Uiso calc U R 1 . .
C C11 0.6061(12) 0.0627(3) -0.1094(4) 0.0589(15) Uani d . . 1 . .
H H11 0.6032 0.0298 -0.1531 0.071 Uiso calc U R 1 . .
C C12 0.4295(14) 0.0621(3) -0.0534(4) 0.0674(18) Uani d . . 1 . .
H H12 0.3112 0.0275 -0.0574 0.081 Uiso calc U R 1 . .
C C17 0.1642(14) 0.4185(4) 0.1641(5) 0.083(2) Uani d . . 1 . .
H H17A 0.0714 0.3833 0.1915 0.124 Uiso calc U R 1 . .
H H17B 0.0611 0.4561 0.1444 0.124 Uiso calc U R 1 . .
H H17C 0.2837 0.437 0.2034 0.124 Uiso calc U R 1 . .
C C16 0.4537(14) 0.4392(4) 0.0527(5) 0.084(2) Uani d . . 1 . .
H H16A 0.5601 0.4571 0.0967 0.126 Uiso calc U R 1 . .
H H16B 0.3616 0.4775 0.0283 0.126 Uiso calc U R 1 . .
H H16C 0.5452 0.4173 0.0101 0.126 Uiso calc U R 1 . .
C C13 0.4244(12) 0.1124(3) 0.0095(4) 0.0608(15) Uani d . . 1 . .
H H13 0.3 0.1133 0.0465 0.073 Uiso calc U R 1 . .
C C10 0.7875(13) 0.1108(4) -0.1025(4) 0.0717(19) Uani d . . 1 . .
H H10 0.9108 0.1098 -0.14 0.086 Uiso calc U R 1 A 4
C C9 0.7865(12) 0.1617(3) -0.0384(4) 0.0605(16) Uani d . . 1 . .
H H9 0.9076 0.1954 -0.0336 0.073 Uiso calc U R 1 . .
C C15 0.0939(14) 0.3653(4) 0.0227(5) 0.089(2) Uani d . . 1 . .
H H15A 0.167 0.3435 -0.0244 0.133 Uiso calc U R 1 . .
H H15B 0.0099 0.4072 0.0041 0.133 Uiso calc U R 1 . .
H H15C -0.0166 0.3328 0.0463 0.133 Uiso calc U R 1 . .
F F1 1.0599(12) 0.0450(3) 0.3132(6) 0.172(3) Uani d . . 1 . .
F F3 1.2646(14) 0.0684(4) 0.2168(4) 0.170(3) Uani d . . 1 . .
F F2 1.3308(15) 0.1123(4) 0.3330(5) 0.195(4) Uani d . . 1 . .

loop_
_atom_site_aniso_label
_atom_site_aniso_U_11
_atom_site_aniso_U_22
_atom_site_aniso_U_33
_atom_site_aniso_U_12
_atom_site_aniso_U_13
_atom_site_aniso_U_23
N2 0.060(3) 0.061(3) 0.048(3) 0.011(2) -0.013(2) -0.004(2)
N3 0.070(4) 0.061(3) 0.049(3) 0.010(2) -0.010(3) -0.008(2)
N1 0.061(3) 0.057(3) 0.047(3) 0.014(2) -0.012(3) -0.004(2)
C7 0.047(3) 0.052(3) 0.045(3) -0.003(2) -0.005(3) -0.004(2)
C1 0.052(3) 0.061(3) 0.039(3) -0.002(3) 0.002(3) -0.003(2)
C2 0.063(4) 0.057(3) 0.041(3) 0.006(3) -0.013(3) -0.003(2)
C6 0.057(4) 0.052(3) 0.047(3) 0.006(3) 0.003(3) 0.003(2)
C5 0.058(4) 0.061(3) 0.052(4) 0.001(3) -0.009(3) 0.002(3)
C18 0.073(5) 0.078(4) 0.047(4) 0.007(4) -0.011(4) -0.005(3)
C3 0.093(5) 0.076(4) 0.054(4) 0.014(4) -0.023(4) -0.016(3)
C14 0.050(4) 0.055(3) 0.061(4) 0.004(3) 0.001(3) -0.005(3)
C8 0.051(4) 0.051(3) 0.035(3) 0.003(2) -0.008(3) 0.000(2)
C4 0.090(5) 0.077(4) 0.051(4) 0.010(4) -0.027(4) -0.006(3)
C11 0.069(4) 0.063(3) 0.045(3) 0.001(3) -0.001(3) -0.007(3)
C12 0.077(5) 0.060(3) 0.065(4) -0.010(3) -0.007(4) -0.009(3)
C17 0.078(5) 0.098(5) 0.073(5) 0.022(4) 0.005(4) -0.001(4)
C16 0.068(4) 0.077(4) 0.106(6) 0.005(4) -0.006(4) 0.033(4)
C13 0.057(4) 0.076(4) 0.049(3) 0.003(3) 0.000(3) -0.002(3)
C10 0.073(5) 0.081(5) 0.062(4) 0.005(4) 0.005(4) -0.018(3)
C9 0.056(4) 0.069(3) 0.056(4) -0.008(3) 0.001(3) -0.012(3)
C15 0.077(5) 0.089(5) 0.097(6) 0.022(4) -0.035(5) -0.011(4)
F1 0.127(5) 0.118(4) 0.273(9) 0.026(4) 0.018(5) 0.111(6)
F3 0.212(7) 0.210(6) 0.088(4) 0.152(6) 0.000(4) 0.015(3)
F2 0.200(7) 0.148(5) 0.221(7) 0.083(5) -0.157(6) -0.051(5)

loop_
_atom_type_symbol
_atom_type_description
_atom_type_scat_dispersion_real
_atom_type_scat_dispersion_imag
_atom_type_scat_source
C C 0.0033 0.0016 'International Tables for Crystallography 1992, Vol C'
H H 0.0000 0.0000 'International Tables for Crystallography 1992, Vol C'
N N 0.0061 0.0033 'International Tables for Crystallography 1992, Vol C'
F F 0.0171 0.0103 'International Tables for Crystallography 1992, Vol C'

loop_
_geom_angle_atom_site_label_1
_geom_angle_atom_site_label_2
_geom_angle_atom_site_label_3
_geom_angle
C1 N2 N1 115.4(5)
C1 N3 C2 115.9(5)
N2 N1 C7 123.2(4)
N2 N1 C8 114.1(4)
C7 N1 C8 122.7(4)
N1 C7 C2 116.2(4)
N1 C7 C6 122.1(5)
C2 C7 C6 121.6(5)
N3 C1 N2 127.5(5)
N3 C1 C14 117.6(5)
N2 C1 C14 114.8(5)
N3 C2 C3 120.3(5)
N3 C2 C7 121.8(5)
C3 C2 C7 117.9(5)
C5 C6 C7 118.1(5)
C5 C6 H6 121.0
C7 C6 H6 121.0
C6 C5 C4 121.5(6)
C6 C5 C18 119.1(5)
C4 C5 C18 119.5(5)
F3 C18 F1 103.4(8)
F3 C18 F2 106.1(7)
F1 C18 F2 100.7(7)
F3 C18 C5 115.6(6)
F1 C18 C5 114.3(7)
F2 C18 C5 115.0(6)
C4 C3 C2 121.1(6)
C4 C3 H3 119.5
C2 C3 H3 119.5
C1 C14 C16 107.9(5)
C1 C14 C15 111.7(5)
C16 C14 C15 109.3(6)
C1 C14 C17 111.0(5)
C16 C14 C17 108.7(6)
C15 C14 C17 108.3(6)
C9 C8 C13 121.1(5)
C9 C8 N1 120.2(5)
C13 C8 N1 118.6(5)
C3 C4 C5 119.9(6)
C3 C4 H4 120.1
C5 C4 H4 120.1
C12 C11 C10 120.8(6)
C12 C11 H11 119.6
C10 C11 H11 119.6
C11 C12 C13 120.5(6)
C11 C12 H12 119.7
C13 C12 H12 119.7
C14 C17 H17A 109.5
C14 C17 H17B 109.5
H17A C17 H17B 109.5
C14 C17 H17C 109.5
H17A C17 H17C 109.5
H17B C17 H17C 109.5
C14 C16 H16A 109.5
C14 C16 H16B 109.5
H16A C16 H16B 109.5
C14 C16 H16C 109.5
H16A C16 H16C 109.5
H16B C16 H16C 109.5
C12 C13 C8 118.7(6)
C12 C13 H13 120.7
C8 C13 H13 120.7
C11 C10 C9 119.4(6)
C11 C10 H10 120.3
C9 C10 H10 120.3
C8 C9 C10 119.5(6)
C8 C9 H9 120.3
C10 C9 H9 120.3
C14 C15 H15A 109.5
C14 C15 H15B 109.5
H15A C15 H15B 109.5
C14 C15 H15C 109.5
H15A C15 H15C 109.5
H15B C15 H15C 109.5

loop_
_geom_bond_atom_site_label_1
_geom_bond_atom_site_label_2
_geom_bond_distance
N2 C1 1.338(7)
N2 N1 1.357(6)
N3 C1 1.331(7)
N3 C2 1.368(7)
N1 C7 1.382(7)
N1 C8 1.451(7)
C7 C2 1.401(7)
C7 C6 1.412(8)
C1 C14 1.513(8)
C2 C3 1.393(8)
C6 C5 1.371(8)
C6 H6 0.93
C5 C4 1.389(8)
C5 C18 1.470(9)
C18 F3 1.258(8)
C18 F1 1.291(9)
C18 F2 1.296(9)
C3 C4 1.380(9)
C3 H3 0.93
C14 C16 1.519(10)
C14 C15 1.521(10)
C14 C17 1.535(9)
C8 C9 1.350(8)
C8 C13 1.387(8)
C4 H4 0.93
C11 C12 1.358(10)
C11 C10 1.364(9)
C11 H11 0.93
C12 C13 1.380(8)
C12 H12 0.93
C17 H17A 0.96
C17 H17B 0.96
C17 H17C 0.96
C16 H16A 0.96
C16 H16B 0.96
C16 H16C 0.96
C13 H13 0.93
C10 C9 1.402(8)
C10 H10 0.93
C9 H9 0.93
C15 H15A 0.96
C15 H15B 0.96
C15 H15C 0.96

loop_
_geom_torsion_atom_site_label_1
_geom_torsion_atom_site_label_2
_geom_torsion_atom_site_label_3
_geom_torsion_atom_site_label_4
_geom_torsion
C1 N2 N1 C7 0.5(8)
C1 N2 N1 C8 179.4(5)
N2 N1 C7 C2 -0.2(8)
C8 N1 C7 C2 -179.0(5)
N2 N1 C7 C6 -178.2(5)
C8 N1 C7 C6 3.0(8)
C2 N3 C1 N2 0.0(9)
C2 N3 C1 C14 -175.3(5)
N1 N2 C1 N3 -0.4(9)
N1 N2 C1 C14 175.0(5)
C1 N3 C2 C3 179.8(6)
C1 N3 C2 C7 0.4(8)
N1 C7 C2 N3 -0.3(8)
C6 C7 C2 N3 177.8(6)
N1 C7 C2 C3 -179.7(6)
C6 C7 C2 C3 -1.7(8)
N1 C7 C6 C5 179.0(5)
C2 C7 C6 C5 1.0(8)
C7 C6 C5 C4 0.0(9)
C7 C6 C5 C18 178.7(6)
C6 C5 C18 F3 31.5(10)
C4 C5 C18 F3 -149.8(8)
C6 C5 C18 F1 -88.4(8)
C4 C5 C18 F1 90.3(9)
C6 C5 C18 F2 155.8(8)
C4 C5 C18 F2 -25.5(10)
N3 C2 C3 C4 -178.2(6)
C7 C2 C3 C4 1.3(10)
N3 C1 C14 C16 83.6(7)
N2 C1 C14 C16 -92.2(6)
N3 C1 C14 C15 -156.3(6)
N2 C1 C14 C15 27.9(8)
N3 C1 C14 C17 -35.3(7)
N2 C1 C14 C17 148.8(6)
N2 N1 C8 C9 96.4(6)
C7 N1 C8 C9 -84.7(7)
N2 N1 C8 C13 -79.5(6)
C7 N1 C8 C13 99.4(6)
C2 C3 C4 C5 -0.3(11)
C6 C5 C4 C3 -0.4(10)
C18 C5 C4 C3 -179.0(7)
C10 C11 C12 C13 3.0(10)
C11 C12 C13 C8 -2.7(9)
C9 C8 C13 C12 1.7(8)
N1 C8 C13 C12 177.5(5)
C12 C11 C10 C9 -2.2(10)
C13 C8 C9 C10 -0.9(9)
N1 C8 C9 C10 -176.7(6)
C11 C10 C9 C8 1.2(9)
